data_4505897
loop_
_publ_author_name
'Laus, Gerhard'
'Bentivoglio, Gino'
'Kahlenberg, Volker'
'Wurst, Klaus'
'Nauer, Gerhard'
'Schottenberger, Herwig'
'Tanaka, Masato'
'Siehl, Hans-Ullrich'

_publ_section_title
;
 Conformational Flexibility and Cation--Anion Interactions in
 1-Butyl-2,3-dimethylimidazolium Salts
;
_journal_issue 4
_journal_name_full 'Crystal Growth &amp; Design'
_journal_page_first 1838
_journal_paper_doi 10.1021/cg201424m
_journal_volume 12
_journal_year 2012
_chemical_formula_moiety 'C9 H17 N2, Cl0.30, N2.10'
_chemical_formula_sum 'C9 H17 Cl0.3 N4.1'
_chemical_formula_weight 193.30
_chemical_name_systematic
; 
 ? 
;
_space_group_IT_number 148
_symmetry_cell_setting trigonal
_symmetry_space_group_name_Hall '-R 3'
_symmetry_space_group_name_H-M 'R -3 :H'
_atom_sites_solution_hydrogens geom
_atom_sites_solution_primary direct
_atom_sites_solution_secondary difmap
_audit_creation_method SHELXL-97
_cell_angle_alpha 90.00
_cell_angle_beta 90.00
_cell_angle_gamma 120.00
_cell_formula_units_Z 18
_cell_length_a 28.2470(10)
_cell_length_b 28.247(2)
_cell_length_c 7.301(2)
_cell_measurement_reflns_used 8427
_cell_measurement_temperature 233(2)
_cell_measurement_theta_max 22.0
_cell_measurement_theta_min 1.0
_cell_volume 5045.0(14)
_computing_data_collection 'Kappa CCD'
_computing_data_reduction 'DENZO and SCALEPACK'
_computing_structure_refinement 'SHELXL-97 (Sheldrick, 1997)'
_computing_structure_solution 'SHELXS-97 (Sheldrick, 1990)'
_diffrn_ambient_temperature 233(2)
_diffrn_measured_fraction_theta_full 0.998
_diffrn_measured_fraction_theta_max 0.998
_diffrn_measurement_device_type 'Kappa CCD'
_diffrn_measurement_method 'phi- and omega-scans'
_diffrn_radiation_monochromator graphite
_diffrn_radiation_source 'fine-focus sealed tube'
_diffrn_radiation_type MoK\a
_diffrn_radiation_wavelength 0.71073
_diffrn_reflns_av_R_equivalents 0.0452
_diffrn_reflns_av_sigmaI/netI 0.0279
_diffrn_reflns_limit_h_max 30
_diffrn_reflns_limit_h_min 0
_diffrn_reflns_limit_k_max 25
_diffrn_reflns_limit_k_min -30
_diffrn_reflns_limit_l_max 7
_diffrn_reflns_limit_l_min -7
_diffrn_reflns_number 6958
_diffrn_reflns_theta_full 23.02
_diffrn_reflns_theta_max 23.02
_diffrn_reflns_theta_min 1.44
_diffrn_standards_decay_% 0
_exptl_absorpt_coefficient_mu 0.142
_exptl_absorpt_correction_type none
_exptl_crystal_colour colorless
_exptl_crystal_density_diffrn 1.145
_exptl_crystal_density_method 'not measured'
_exptl_crystal_description prism
_exptl_crystal_F_000 1886.4
_exptl_crystal_size_max 0.25
_exptl_crystal_size_mid 0.15
_exptl_crystal_size_min 0.05
_refine_diff_density_max 0.174
_refine_diff_density_min -0.149
_refine_diff_density_rms 0.029
_refine_ls_extinction_method SHELXL
_refine_ls_goodness_of_fit_ref 1.071
_refine_ls_hydrogen_treatment riding
_refine_ls_matrix_type full
_refine_ls_number_parameters 130
_refine_ls_number_reflns 1368
_refine_ls_number_restraints 0
_refine_ls_restrained_S_all 1.071
_refine_ls_R_factor_all 0.0850
_refine_ls_R_factor_gt 0.0631
_refine_ls_shift/su_max 0.000
_refine_ls_shift/su_mean 0.000
_refine_ls_structure_factor_coef Fsqd
_refine_ls_weighting_details 'calc w=1/[\s^2^(Fo^2^)+(0.0673P)^2^+7.1590P] where P=(Fo^2^+2Fc^2^)/3'
_refine_ls_weighting_scheme calc
_refine_ls_wR_factor_gt 0.1567
_refine_ls_wR_factor_ref 0.1740
_reflns_number_gt 1016
_reflns_number_total 1368
_reflns_threshold_expression >2sigma(I)
_cod_data_source_file cg201424m_si_003.cif
_cod_data_source_block bmmi_azide_cl
_cod_original_cell_volume 5045.0(17)
_cod_original_sg_symbol_Hall -R3
_cod_original_sg_symbol_H-M R-3
_cod_original_formula_sum 'C9 H17 Cl0.30 N4.10'
_cod_database_code 4505897

loop_
_symmetry_equiv_pos_as_xyz
'x, y, z'
'-y, x-y, z'
'-x+y, -x, z'
'x+2/3, y+1/3, z+1/3'
'-y+2/3, x-y+1/3, z+1/3'
'-x+y+2/3, -x+1/3, z+1/3'
'x+1/3, y+2/3, z+2/3'
'-y+1/3, x-y+2/3, z+2/3'
'-x+y+1/3, -x+2/3, z+2/3'
'-x, -y, -z'
'y, -x+y, -z'
'x-y, x, -z'
'-x+2/3, -y+1/3, -z+1/3'
'y+2/3, -x+y+1/3, -z+1/3'
'x-y+2/3, x+1/3, -z+1/3'
'-x+1/3, -y+2/3, -z+2/3'
'y+1/3, -x+y+2/3, -z+2/3'
'x-y+1/3, x+2/3, -z+2/3'

loop_
_atom_site_label
_atom_site_type_symbol
_atom_site_fract_x
_atom_site_fract_y
_atom_site_fract_z
_atom_site_U_iso_or_equiv
_atom_site_adp_type
_atom_site_occupancy
_atom_site_symmetry_multiplicity
_atom_site_calc_flag
_atom_site_refinement_flags
Cl1 Cl 0.20072(12) -0.04679(8) 0.3202(4) 0.0996(8) Uani 0.30 1 d P
N5 N 0.20072(12) -0.04679(8) 0.3202(4) 0.0996(8) Uani 0.70 1 d P
N4 N 0.1711(3) -0.0375(3) 0.2373(10) 0.156(3) Uani 0.70 1 d P
N6 N 0.2351(3) -0.0429(3) 0.4132(10) 0.144(2) Uani 0.70 1 d P
N1 N 0.25099(13) 0.11266(12) 0.1814(4) 0.0938(10) Uani 1 1 d .
N3 N 0.30816(12) 0.08397(11) 0.1799(4) 0.0854(9) Uani 1 1 d .
C2 C 0.27727(15) 0.09564(13) 0.2872(5) 0.0826(10) Uani 1 1 d .
C4 C 0.30040(18) 0.09332(16) -0.0003(5) 0.0975(12) Uani 1 1 d .
H4 H 0.3170 0.0881 -0.1039 0.117 Uiso 1 1 calc .
C5 C 0.2653(2) 0.11099(17) 0.0012(5) 0.1063(14) Uani 1 1 d .
H5 H 0.2522 0.1208 -0.1020 0.128 Uiso 1 1 calc .
C10 C 0.27435(17) 0.09101(17) 0.4889(4) 0.1022(13) Uani 1 1 d .
H10A H 0.3102 0.1012 0.5373 0.153 Uiso 1 1 calc R
H10B H 0.2485 0.0536 0.5234 0.153 Uiso 1 1 calc R
H10C H 0.2624 0.1152 0.5385 0.153 Uiso 1 1 calc R
C11 C 0.34311(17) 0.06304(18) 0.2389(5) 0.1069(13) Uani 1 1 d .
H11A H 0.3630 0.0605 0.1345 0.160 Uiso 1 1 calc R
H11B H 0.3209 0.0271 0.2923 0.160 Uiso 1 1 calc R
H11C H 0.3688 0.0875 0.3295 0.160 Uiso 1 1 calc R
C6 C 0.2142(2) 0.1320(2) 0.2368(6) 0.1275(16) Uani 1 1 d .
H6A H 0.2237 0.1465 0.3616 0.153 Uiso 1 1 calc .
H6B H 0.2200 0.1621 0.1561 0.153 Uiso 1 1 calc .
C8 C 0.1228(3) 0.1199(4) 0.2795(11) 0.213(4) Uani 1 1 d .
H8A H 0.1284 0.1306 0.4088 0.255 Uiso 1 1 calc .
H8B H 0.1367 0.1533 0.2065 0.255 Uiso 1 1 calc .
C7 C 0.1581(3) 0.0914(3) 0.2323(8) 0.156(2) Uani 1 1 d .
H7A H 0.1507 0.0627 0.3220 0.187 Uiso 1 1 calc .
H7B H 0.1483 0.0747 0.1105 0.187 Uiso 1 1 calc .
C9 C 0.0708(4) 0.0897(5) 0.2499(11) 0.242(4) Uani 1 1 d .
H9A H 0.0525 0.1099 0.2821 0.362 Uiso 1 1 calc .
H9B H 0.0563 0.0569 0.3240 0.362 Uiso 1 1 calc .
H9C H 0.0646 0.0797 0.1214 0.362 Uiso 1 1 calc .

loop_
_atom_site_aniso_label
_atom_site_aniso_U_11
_atom_site_aniso_U_22
_atom_site_aniso_U_33
_atom_site_aniso_U_23
_atom_site_aniso_U_13
_atom_site_aniso_U_12
Cl1 0.116(2) 0.0814(13) 0.0800(15) 0.0008(11) 0.0286(13) 0.0328(14)
N5 0.116(2) 0.0814(13) 0.0800(15) 0.0008(11) 0.0286(13) 0.0328(14)
N4 0.160(6) 0.158(6) 0.137(6) -0.037(4) -0.036(5) 0.069(5)
N6 0.176(7) 0.143(5) 0.128(5) 0.029(4) 0.025(5) 0.091(5)
N1 0.110(2) 0.089(2) 0.083(2) -0.0208(16) -0.0275(18) 0.0508(19)
N3 0.091(2) 0.082(2) 0.0678(18) -0.0035(14) -0.0077(15) 0.0316(17)
C2 0.092(3) 0.071(2) 0.070(2) -0.0120(17) -0.013(2) 0.029(2)
C4 0.124(3) 0.094(3) 0.060(2) -0.0035(18) -0.008(2) 0.044(3)
C5 0.145(4) 0.094(3) 0.067(2) -0.0097(19) -0.026(2) 0.049(3)
C10 0.121(3) 0.113(3) 0.064(2) -0.0086(19) -0.0060(19) 0.052(3)
C11 0.110(3) 0.130(3) 0.088(3) -0.009(2) -0.012(2) 0.066(3)
C6 0.148(4) 0.140(4) 0.110(3) -0.034(3) -0.035(3) 0.085(4)
C8 0.123(5) 0.295(10) 0.231(8) -0.087(7) -0.027(5) 0.113(6)
C7 0.132(5) 0.189(6) 0.140(4) -0.037(4) 0.001(3) 0.075(4)
C9 0.239(10) 0.372(14) 0.193(8) -0.029(8) -0.023(7) 0.212(11)

loop_
_atom_type_symbol
_atom_type_description
_atom_type_scat_dispersion_real
_atom_type_scat_dispersion_imag
_atom_type_scat_source
C C 0.0033 0.0016 'International Tables Vol C Tables 4.2.6.8 and 6.1.1.4'
H H 0.0000 0.0000 'International Tables Vol C Tables 4.2.6.8 and 6.1.1.4'
N N 0.0061 0.0033 'International Tables Vol C Tables 4.2.6.8 and 6.1.1.4'
Cl Cl 0.1484 0.1585 'International Tables Vol C Tables 4.2.6.8 and 6.1.1.4'

loop_
_geom_angle_atom_site_label_1
_geom_angle_atom_site_label_2
_geom_angle_atom_site_label_3
_geom_angle
N6 Cl1 N4 163.4(5)
C2 N1 C5 108.5(4)
C2 N1 C6 127.9(3)
C5 N1 C6 123.6(4)
C2 N3 C4 109.1(3)
C2 N3 C11 126.3(3)
C4 N3 C11 124.6(4)
N1 C2 N3 107.7(3)
N1 C2 C10 126.9(4)
N3 C2 C10 125.4(4)
C5 C4 N3 106.7(3)
C5 C4 H4 126.7
N3 C4 H4 126.7
C4 C5 N1 108.0(3)
C4 C5 H5 126.0
N1 C5 H5 126.0
C2 C10 H10A 109.5
C2 C10 H10B 109.5
H10A C10 H10B 109.5
C2 C10 H10C 109.5
H10A C10 H10C 109.5
H10B C10 H10C 109.5
N3 C11 H11A 109.5
N3 C11 H11B 109.5
H11A C11 H11B 109.5
N3 C11 H11C 109.5
H11A C11 H11C 109.5
H11B C11 H11C 109.5
C7 C6 N1 114.3(4)
C7 C6 H6A 108.7
N1 C6 H6A 108.7
C7 C6 H6B 108.7
N1 C6 H6B 108.7
H6A C6 H6B 107.6
C9 C8 C7 114.8(8)
C9 C8 H8A 108.6
C7 C8 H8A 108.6
C9 C8 H8B 108.6
C7 C8 H8B 108.6
H8A C8 H8B 107.5
C6 C7 C8 108.4(6)
C6 C7 H7A 110.0
C8 C7 H7A 110.0
C6 C7 H7B 110.0
C8 C7 H7B 110.0
H7A C7 H7B 108.4
C8 C9 H9A 109.5
C8 C9 H9B 109.5
H9A C9 H9B 109.5
C8 C9 H9C 109.5
H9A C9 H9C 109.5
H9B C9 H9C 109.5

loop_
_geom_bond_atom_site_label_1
_geom_bond_atom_site_label_2
_geom_bond_distance
Cl1 N6 1.145(7)
Cl1 N4 1.163(7)
N1 C2 1.317(4)
N1 C5 1.384(5)
N1 C6 1.451(6)
N3 C2 1.331(4)
N3 C4 1.381(4)
N3 C11 1.447(5)
C2 C10 1.477(5)
C4 C5 1.314(6)
C4 H4 0.9400
C5 H5 0.9400
C10 H10A 0.9700
C10 H10B 0.9700
C10 H10C 0.9700
C11 H11A 0.9700
C11 H11B 0.9700
C11 H11C 0.9700
C6 C7 1.419(7)
C6 H6A 0.9800
C6 H6B 0.9800
C8 C9 1.296(10)
C8 C7 1.600(9)
C8 H8A 0.9800
C8 H8B 0.9800
C7 H7A 0.9800
C7 H7B 0.9800
C9 H9A 0.9700
C9 H9B 0.9700
C9 H9C 0.9700

loop_
_geom_torsion_atom_site_label_1
_geom_torsion_atom_site_label_2
_geom_torsion_atom_site_label_3
_geom_torsion_atom_site_label_4
_geom_torsion
C5 N1 C2 N3 0.8(4)
C6 N1 C2 N3 -177.4(4)
C5 N1 C2 C10 179.7(3)
C6 N1 C2 C10 1.6(6)
C4 N3 C2 N1 -0.8(4)
C11 N3 C2 N1 -178.9(3)
C4 N3 C2 C10 -179.8(3)
C11 N3 C2 C10 2.1(6)
C2 N3 C4 C5 0.6(4)
C11 N3 C4 C5 178.7(3)
N3 C4 C5 N1 -0.1(5)
C2 N1 C5 C4 -0.4(5)
C6 N1 C5 C4 177.8(4)
C2 N1 C6 C7 -95.8(5)
C5 N1 C6 C7 86.3(6)
N1 C6 C7 C8 -175.2(5)
C9 C8 C7 C6 168.8(8)
